data_9001103
loop_
_publ_author_name
'Scambos, T. A.'
'Smyth, J. R.'
'McCormick, T. C.'

_publ_section_title
;
 Crystal-structure refinement of high sanidine from the upper mantle
;
_journal_name_full 'American Mineralogist'
_journal_page_first 973
_journal_page_last 978
_journal_volume 72
_journal_year 1987
_chemical_formula_sum 'Al K O8 Si3'
_chemical_name_mineral Sanidine-high
_space_group_IT_number 12
_symmetry_space_group_name_Hall '-C 2y'
_symmetry_space_group_name_H-M 'C 1 2/m 1'
_cell_angle_alpha 90
_cell_angle_beta 115.94
_cell_angle_gamma 90
_cell_formula_units_Z 4
_cell_length_a 8.595
_cell_length_b 13.028
_cell_length_c 7.175
_cell_volume 722.482
_database_code_amcsd 0001125
_exptl_crystal_density_diffrn 2.559
_cod_original_formula_sum 'K (Al Si3) O8'
_cod_database_code 9001103

loop_
_space_group_symop_operation_xyz
x,y,z
1/2+x,1/2+y,z
x,-y,z
1/2+x,1/2-y,z
-x,y,-z
1/2-x,1/2+y,-z
-x,-y,-z
1/2-x,1/2-y,-z

loop_
_atom_site_aniso_label
_atom_site_aniso_U_11
_atom_site_aniso_U_22
_atom_site_aniso_U_33
_atom_site_aniso_U_12
_atom_site_aniso_U_13
_atom_site_aniso_U_23
K 0.02058 0.03173 0.03164 0.00000 0.00960 0.00000
Al1 0.01338 0.00963 0.01139 -0.00194 0.00662 -0.00081
Si1 0.01338 0.00963 0.01139 -0.00194 0.00662 -0.00081
Al2 0.01316 0.00636 0.01308 -0.00051 0.00594 0.00000
Si2 0.01316 0.00636 0.01308 -0.00051 0.00594 0.00000
OA1 0.03057 0.01496 0.01856 0.00000 0.01187 0.00000
OA2 0.02270 0.01058 0.02468 0.00000 0.00556 0.00000
OB 0.02512 0.02691 0.02552 -0.00357 0.01440 0.00000
OC 0.02149 0.01341 0.02278 -0.00102 0.00884 -0.00213
OD 0.02361 0.01651 0.01729 0.00153 0.00581 0.00043

loop_
_atom_site_label
_atom_site_fract_x
_atom_site_fract_y
_atom_site_fract_z
_atom_site_occupancy
_atom_site_type_symbol
_atom_site_attached_hydrogens
K 0.28660 0.00000 0.13800 1.00000 K 0
Al1 0.00991 0.18560 0.22381 0.26600 Al 0
Si1 0.00991 0.18560 0.22381 0.73400 Si 0
Al2 0.71075 0.11813 0.34438 0.23400 Al 0
Si2 0.71075 0.11813 0.34438 0.76600 Si 0
OA1 0.00000 0.14700 0.00000 1.00000 O 0
OA2 0.64000 0.00000 0.28490 1.00000 O 0
OB 0.83020 0.14760 0.22690 1.00000 O 0
OC 0.03510 0.31050 0.25690 1.00000 O 0
OD 0.17890 0.12650 0.40380 1.00000 O 0

loop_
_cod_changelog_entry_id
_cod_changelog_entry_author
_cod_changelog_entry_date
_cod_changelog_entry_text
1
;cod-tools version 3.8.0
Id: cif_guess_AMCSD_atom_types 9581 2023-05-17 12:35:41Z saulius
;
2023-05-23T09:19:38+03:00
;Derived atom types and hydrogen counts
from atom names that follow the AMCSD naming convention
(Wat == water, O-H == hydroxyl).
;

loop_
_cod_related_entry_id
_cod_related_entry_database
_cod_related_entry_code
1 AMCSD 0001125
